data_4516229
loop_
_publ_author_name
'Fredj, Donia'
'Alkarsifi, Riva'
'Pourcin, Florent'
'Liu, Xianjie'
'Boudjada, Nassira Chniba'
'Pierron, Pascal'
'Nourdine, Ali'
'Boujelbene, Mohamed'
'Fahlman, Mats'
'Videlot-Ackermann, Christine'
'Flandin, Lionel'
'Ben Dkhil, Sadok'
'Margeat, Olivier'
'Ackermann, J\"org'

_publ_section_title
;
 New Antimony-Based Organic-Inorganic Hybrid Material as Electron
 Extraction Layer for Efficient and Stable Polymer Solar Cells.
;
_journal_issue 47
_journal_name_full 'ACS applied materials &amp; interfaces'
_journal_page_first 44820
_journal_page_last 44828
_journal_paper_doi 10.1021/acsami.9b12409
_journal_volume 11
_journal_year 2019
_chemical_formula_sum 'C10 H16 Cl5 N6 Sb'
_chemical_formula_weight 519.29
_space_group_crystal_system monoclinic
_space_group_IT_number 14
_space_group_name_Hall '-P 2ybc'
_space_group_name_H-M_alt 'P 1 21/c 1'
_atom_sites_solution_hydrogens geom
_audit_creation_method SHELXL-2013
_cell_angle_alpha 90
_cell_angle_beta 97.43(5)
_cell_angle_gamma 90
_cell_formula_units_Z 4
_cell_length_a 9.11(5)
_cell_length_b 20.33(5)
_cell_length_c 10.32(5)
_cell_measurement_reflns_used 942
_cell_measurement_temperature 293(2)
_cell_measurement_theta_max 27.540
_cell_measurement_theta_min 3.349
_cell_volume 1895(15)
_computing_structure_refinement 'SHELXL-2013 (Sheldrick, 2013)'
_diffrn_ambient_temperature 293(2)
_diffrn_measured_fraction_theta_full 25.242
_diffrn_measured_fraction_theta_max 0.885
_diffrn_measurement_device_type KCCD
_diffrn_radiation_type MoK\a
_diffrn_radiation_wavelength 0.71073
_diffrn_reflns_av_R_equivalents 0.0471
_diffrn_reflns_av_unetI/netI 0.0330
_diffrn_reflns_Laue_measured_fraction_full 0.947
_diffrn_reflns_Laue_measured_fraction_max 0.885
_diffrn_reflns_limit_h_max 11
_diffrn_reflns_limit_h_min -11
_diffrn_reflns_limit_k_max 26
_diffrn_reflns_limit_k_min -26
_diffrn_reflns_limit_l_max 13
_diffrn_reflns_limit_l_min -13
_diffrn_reflns_number 17445
_diffrn_reflns_point_group_measured_fraction_full 0.947
_diffrn_reflns_point_group_measured_fraction_max 0.885
_diffrn_reflns_theta_full 25.242
_diffrn_reflns_theta_max 27.550
_diffrn_reflns_theta_min 3.349
_exptl_absorpt_coefficient_mu 2.164
_exptl_absorpt_correction_type multi-scan
_exptl_crystal_density_diffrn 1.820
_exptl_crystal_description Block
_exptl_crystal_F_000 1016
_exptl_crystal_size_max 0.9
_exptl_crystal_size_mid 0.4
_exptl_crystal_size_min 0.4
_exptl_transmission_factor_max 0.958
_exptl_transmission_factor_min 0.941
_refine_diff_density_max 0.682
_refine_diff_density_min -0.887
_refine_diff_density_rms 0.235
_refine_ls_extinction_method none
_refine_ls_goodness_of_fit_ref 0.709
_refine_ls_hydrogen_treatment constr
_refine_ls_matrix_type full
_refine_ls_number_parameters 199
_refine_ls_number_reflns 3869
_refine_ls_number_restraints 0
_refine_ls_restrained_S_all 0.709
_refine_ls_R_factor_all 0.0498
_refine_ls_R_factor_gt 0.0382
_refine_ls_shift/su_max 0.001
_refine_ls_shift/su_mean 0.000
_refine_ls_structure_factor_coef Fsqd
_refine_ls_weighting_details 'w=1/[\s^2^(Fo^2^)+(0.0823P)^2^+27.6403P] where P=(Fo^2^+2Fc^2^)/3'
_refine_ls_weighting_scheme calc
_refine_ls_wR_factor_gt 0.1232
_refine_ls_wR_factor_ref 0.1381
_reflns_Friedel_coverage 0.000
_reflns_number_gt 3281
_reflns_number_total 3869
_reflns_threshold_expression 'I > 2\s(I)'
_cod_data_source_file am9b12409_si_002.cif
_cod_data_source_block shelx
_cod_depositor_comments 'Adding full bibliography for 4516229.cif.'
_cod_original_sg_symbol_H-M 'P 21/c'
_cod_database_code 4516229
_shelx_space_group_comment
;
The symmetry employed for this shelxl refinement is uniquely defined
by the following loop, which should always be used as a source of
symmetry information in preference to the above space-group names.
They are only intended as comments.
;
_shelx_estimated_absorpt_t_min 0.948
_shelx_estimated_absorpt_t_max 0.951
_shelxl_version_number 2013-4

loop_
_space_group_symop_operation_xyz
'x, y, z'
'-x, y+1/2, -z+1/2'
'-x, -y, -z'
'x, -y-1/2, z-1/2'

loop_
_atom_site_label
_atom_site_type_symbol
_atom_site_fract_x
_atom_site_fract_y
_atom_site_fract_z
_atom_site_U_iso_or_equiv
_atom_site_adp_type
_atom_site_occupancy
_atom_site_site_symmetry_order
_atom_site_calc_flag
_atom_site_refinement_flags_posn
_atom_site_refinement_flags_adp
Sb01 Sb 1.11240(4) 0.43212(2) 0.39730(4) 0.03680(15) Uani 1 1 d . .
Cl02 Cl 1.06988(19) 0.36210(8) 0.21092(15) 0.0488(4) Uani 1 1 d . .
Cl03 Cl 1.1872(2) 0.32266(9) 0.53143(18) 0.0563(4) Uani 1 1 d . .
Cl04 Cl 1.02747(19) 0.52930(8) 0.24099(18) 0.0533(4) Uani 1 1 d . .
Cl05 Cl 1.37925(18) 0.45134(10) 0.34932(18) 0.0547(4) Uani 1 1 d . .
Cl06 Cl 0.82601(18) 0.41952(9) 0.42802(18) 0.0513(4) Uani 1 1 d . .
N007 N 0.7807(6) 0.1691(2) 0.2035(5) 0.0382(11) Uani 1 1 d . .
H007 H 0.8244 0.1426 0.1560 0.046 Uiso 1 1 calc R U
N008 N 0.7922(7) 0.0676(3) 0.5030(6) 0.0621(17) Uani 1 1 d . .
H00A H 0.8259 0.0433 0.4453 0.074 Uiso 1 1 calc R U
H00B H 0.8515 0.0831 0.5673 0.074 Uiso 1 1 calc R U
N009 N 1.0135(7) 0.1991(3) 0.3023(7) 0.0595(16) Uani 1 1 d . .
H00C H 1.0708 0.2213 0.3591 0.071 Uiso 1 1 calc R U
H00D H 1.0507 0.1722 0.2511 0.071 Uiso 1 1 calc R U
N010 N 0.5597(7) 0.1306(3) 0.0937(5) 0.0505(14) Uani 1 1 d . .
H0C H 0.6091 0.1044 0.0502 0.061 Uiso 1 1 calc R U
H01D H 0.4646 0.1309 0.0795 0.061 Uiso 1 1 calc R U
N011 N 0.5600(6) 0.0550(2) 0.3882(5) 0.0366(10) Uani 1 1 d . .
H011 H 0.6013 0.0313 0.3341 0.044 Uiso 1 1 calc R U
N012 N 0.3392(6) 0.0356(3) 0.2573(6) 0.0509(13) Uani 1 1 d . .
H01A H 0.3873 0.0127 0.2068 0.061 Uiso 1 1 calc R U
H01B H 0.2449 0.0403 0.2392 0.061 Uiso 1 1 calc R U
C013 C 0.8677(8) 0.2063(3) 0.2938(6) 0.0435(14) Uani 1 1 d . .
C014 C 0.6311(7) 0.1709(3) 0.1839(5) 0.0360(12) Uani 1 1 d . .
C015 C 0.4109(7) 0.0639(3) 0.3642(6) 0.0386(13) Uani 1 1 d . .
C016 C 0.6483(7) 0.0811(3) 0.4927(6) 0.0415(13) Uani 1 1 d . .
C017 C 0.3441(8) 0.1023(3) 0.4519(7) 0.0488(15) Uani 1 1 d . .
H017 H 0.2426 0.1100 0.4389 0.059 Uiso 1 1 calc R U
C018 C 0.5589(8) 0.2139(3) 0.2593(7) 0.0479(15) Uani 1 1 d . .
H018 H 0.4562 0.2172 0.2479 0.057 Uiso 1 1 calc R U
C019 C 0.6435(10) 0.2513(4) 0.3510(8) 0.063(2) Uani 1 1 d . .
H019 H 0.5960 0.2801 0.4020 0.076 Uiso 1 1 calc R U
C020 C 0.5827(9) 0.1190(4) 0.5797(6) 0.0531(17) Uani 1 1 d . .
H020 H 0.6395 0.1376 0.6519 0.064 Uiso 1 1 calc R U
C021 C 0.7967(9) 0.2480(3) 0.3710(7) 0.0572(18) Uani 1 1 d . .
H021 H 0.8507 0.2735 0.4352 0.069 Uiso 1 1 calc R U
C022 C 0.4315(9) 0.1289(4) 0.5585(7) 0.0579(19) Uani 1 1 d . .
H022 H 0.3872 0.1541 0.6178 0.070 Uiso 1 1 calc R U

loop_
_atom_site_aniso_label
_atom_site_aniso_U_11
_atom_site_aniso_U_22
_atom_site_aniso_U_33
_atom_site_aniso_U_23
_atom_site_aniso_U_13
_atom_site_aniso_U_12
Sb01 0.0346(3) 0.0360(2) 0.0394(2) -0.00072(15) 0.00331(17) -0.00388(15)
Cl02 0.0539(10) 0.0487(8) 0.0426(8) -0.0075(6) 0.0024(7) -0.0004(7)
Cl03 0.0564(10) 0.0523(9) 0.0569(10) 0.0159(7) -0.0059(8) -0.0036(8)
Cl04 0.0468(9) 0.0424(8) 0.0682(10) 0.0168(7) -0.0019(8) -0.0041(7)
Cl05 0.0333(8) 0.0742(11) 0.0571(10) 0.0153(8) 0.0072(7) -0.0064(7)
Cl06 0.0373(8) 0.0578(9) 0.0607(10) 0.0119(8) 0.0131(7) -0.0034(7)
N007 0.048(3) 0.028(2) 0.040(3) -0.0030(19) 0.014(2) 0.000(2)
N008 0.044(4) 0.087(5) 0.052(3) -0.004(3) -0.003(3) -0.005(3)
N009 0.051(4) 0.044(3) 0.082(4) -0.010(3) 0.004(3) -0.007(3)
N010 0.049(3) 0.055(3) 0.049(3) -0.014(3) 0.012(3) -0.006(3)
N011 0.034(3) 0.039(2) 0.037(2) -0.0009(19) 0.004(2) -0.001(2)
N012 0.038(3) 0.059(3) 0.053(3) -0.006(3) -0.004(3) -0.003(3)
C013 0.050(4) 0.031(3) 0.050(3) -0.001(2) 0.007(3) -0.006(3)
C014 0.045(3) 0.030(3) 0.034(3) 0.005(2) 0.010(2) -0.002(2)
C015 0.040(3) 0.035(3) 0.040(3) 0.010(2) 0.003(3) -0.003(2)
C016 0.040(3) 0.047(3) 0.036(3) 0.008(2) 0.002(3) -0.005(3)
C017 0.045(4) 0.051(4) 0.052(4) 0.001(3) 0.013(3) 0.005(3)
C018 0.047(4) 0.044(3) 0.056(4) 0.000(3) 0.019(3) 0.004(3)
C019 0.083(6) 0.046(4) 0.067(5) -0.019(3) 0.031(4) -0.001(4)
C020 0.066(5) 0.058(4) 0.036(3) -0.007(3) 0.008(3) -0.013(3)
C021 0.066(5) 0.046(4) 0.061(4) -0.021(3) 0.010(4) -0.007(3)
C022 0.073(5) 0.053(4) 0.053(4) -0.007(3) 0.027(4) 0.001(4)

loop_
_atom_type_symbol
_atom_type_description
_atom_type_scat_dispersion_real
_atom_type_scat_dispersion_imag
_atom_type_scat_source
C C 0.0033 0.0016 'International Tables Vol C Tables 4.2.6.8 and 6.1.1.4'
H H 0.0000 0.0000 'International Tables Vol C Tables 4.2.6.8 and 6.1.1.4'
N N 0.0061 0.0033 'International Tables Vol C Tables 4.2.6.8 and 6.1.1.4'
Cl Cl 0.1484 0.1585 'International Tables Vol C Tables 4.2.6.8 and 6.1.1.4'
Sb Sb -0.5866 1.5461 'International Tables Vol C Tables 4.2.6.8 and 6.1.1.4'

loop_
_geom_angle_atom_site_label_1
_geom_angle_atom_site_label_2
_geom_angle_atom_site_label_3
_geom_angle
Cl02 Sb01 Cl05 89.68(18)
Cl02 Sb01 Cl04 87.1(3)
Cl05 Sb01 Cl04 88.7(2)
Cl02 Sb01 Cl03 85.7(3)
Cl05 Sb01 Cl03 92.43(19)
Cl04 Sb01 Cl03 172.63(6)
Cl02 Sb01 Cl06 88.81(17)
Cl05 Sb01 Cl06 174.58(6)
Cl04 Sb01 Cl06 85.99(18)
Cl03 Sb01 Cl06 92.64(16)
C014 N007 C013 124.7(5)
C014 N007 H007 117.6
C013 N007 H007 117.6
C016 N008 H00A 120.0
C016 N008 H00B 120.0
H00A N008 H00B 120.0
C013 N009 H00C 120.0
C013 N009 H00D 120.0
H00C N009 H00D 120.0
C014 N010 H0C 120.0
C014 N010 H01D 120.0
H0C N010 H01D 120.0
C015 N011 C016 124.3(6)
C015 N011 H011 117.8
C016 N011 H011 117.8
C015 N012 H01A 120.0
C015 N012 H01B 120.0
H01A N012 H01B 120.0
N009 C013 C021 124.7(7)
N009 C013 N007 118.0(6)
C021 C013 N007 117.3(7)
N010 C014 N007 118.4(6)
N010 C014 C018 123.3(7)
N007 C014 C018 118.3(6)
N012 C015 N011 117.6(6)
N012 C015 C017 124.7(7)
N011 C015 C017 117.8(6)
N008 C016 N011 117.1(6)
N008 C016 C020 124.7(7)
N011 C016 C020 118.1(7)
C022 C017 C015 118.7(7)
C022 C017 H017 120.6
C015 C017 H017 120.6
C019 C018 C014 118.1(7)
C019 C018 H018 121.0
C014 C018 H018 121.0
C018 C019 C021 122.8(7)
C018 C019 H019 118.6
C021 C019 H019 118.6
C016 C020 C022 119.1(7)
C016 C020 H020 120.5
C022 C020 H020 120.5
C013 C021 C019 118.8(7)
C013 C021 H021 120.6
C019 C021 H021 120.6
C020 C022 C017 122.0(7)
C020 C022 H022 119.0
C017 C022 H022 119.0

loop_
_geom_bond_atom_site_label_1
_geom_bond_atom_site_label_2
_geom_bond_distance
Sb01 Cl02 2.384(8)
Sb01 Cl05 2.572(13)
Sb01 Cl04 2.604(6)
Sb01 Cl03 2.662(6)
Sb01 Cl06 2.681(14)
N007 C014 1.352(11)
N007 C013 1.371(9)
N007 H007 0.8600
N008 C016 1.330(12)
N008 H00A 0.8600
N008 H00B 0.8600
N009 C013 1.328(12)
N009 H00C 0.8600
N009 H00D 0.8600
N010 C014 1.343(9)
N010 H0C 0.8600
N010 H01D 0.8600
N011 C015 1.361(11)
N011 C016 1.367(9)
N011 H011 0.8600
N012 C015 1.337(9)
N012 H01A 0.8600
N012 H01B 0.8600
C013 C021 1.380(10)
C014 C018 1.391(9)
C015 C017 1.393(10)
C016 C020 1.376(10)
C017 C022 1.382(11)
C017 H017 0.9300
C018 C019 1.371(11)
C018 H018 0.9300
C019 C021 1.386(14)
C019 H019 0.9300
C020 C022 1.381(13)
C020 H020 0.9300
C021 H021 0.9300
C022 H022 0.9300

loop_
_geom_torsion_atom_site_label_1
_geom_torsion_atom_site_label_2
_geom_torsion_atom_site_label_3
_geom_torsion_atom_site_label_4
_geom_torsion
C014 N007 C013 N009 179.8(6)
C014 N007 C013 C021 0.9(9)
C013 N007 C014 N010 -178.6(5)
C013 N007 C014 C018 0.5(8)
C016 N011 C015 N012 179.5(5)
C016 N011 C015 C017 0.0(8)
C015 N011 C016 N008 179.6(6)
C015 N011 C016 C020 0.1(9)
N012 C015 C017 C022 -179.9(6)
N011 C015 C017 C022 -0.4(9)
N010 C014 C018 C019 178.1(6)
N007 C014 C018 C019 -1.0(9)
C014 C018 C019 C021 0.1(12)
N008 C016 C020 C022 -179.4(7)
N011 C016 C020 C022 0.1(10)
N009 C013 C021 C019 179.4(7)
N007 C013 C021 C019 -1.7(10)
C018 C019 C021 C013 1.3(12)
C016 C020 C022 C017 -0.5(11)
C015 C017 C022 C020 0.7(11)
